data_7018202
loop_
_publ_author_name
'Benedetti, Michele'
'Barone, Carmen R.'
'Antonucci, Daniela'
'Vecchio, Vita M.'
'Ienco, Andrea'
'Maresca, Luciana'
'Natile, Giovanni'
'Fanizzi, Francesco P.'

_publ_section_title
;
 Modulation of properties in analogues of Zeise's anion on changing the
 ligand trans to ethene. X-Ray crystal structures of
 trans-[PtCl(2)(OH)(\h(2)-C(2)H(4))](-) and
 trans-[PtCl(2)(\h(1)-CH(2)NO(2))(\h(2)-C(2)H(4))](-).
;
_journal_issue 10
_journal_name_full 'Dalton transactions (Cambridge, England : 2003)'
_journal_page_first 3014
_journal_page_last 3021
_journal_paper_doi 10.1039/c2dt11934j
_journal_volume 41
_journal_year 2012
_chemical_absolute_configuration unk
_chemical_compound_source 'synthesis as described'
_chemical_formula_moiety 'C24 H20 P, C3 H6 Cl2 N O2 Pt'
_chemical_formula_sum 'C27 H26 Cl2 N O2 P Pt'
_chemical_formula_weight 693.45
_chemical_name_systematic
;
?
;
_space_group_IT_number 9
_symmetry_cell_setting monoclinic
_symmetry_Int_Tables_number 9
_symmetry_space_group_name_Hall 'C -2yc'
_symmetry_space_group_name_H-M 'C 1 c 1'
_atom_sites_solution_hydrogens geom
_atom_sites_solution_primary direct
_atom_sites_solution_secondary difmap
_audit_creation_date 2011-03-03T14:30:57-00:00
_audit_creation_method 'WinGX routine CIF_UPDATE'
_cell_angle_alpha 90
_cell_angle_beta 91.915(2)
_cell_angle_gamma 90
_cell_formula_units_Z 4
_cell_length_a 17.8100(4)
_cell_length_b 7.41700(10)
_cell_length_c 19.2250(6)
_cell_measurement_reflns_used 5617
_cell_measurement_temperature 150(2)
_cell_measurement_theta_max 29.158
_cell_measurement_theta_min 4.3208
_cell_measurement_wavelength 0.71073
_cell_volume 2538.14(10)
_computing_cell_refinement
;
CrysAlisPro, Oxford Diffraction Ltd.,
Version 1.171.34.41 (release 13-09-2010 CrysAlis171 .NET)
(compiled Sep 13 2010,14:28:38)
;
_computing_data_collection
;
CrysAlisPro, Oxford Diffraction Ltd.,
Version 1.171.34.41 (release 13-09-2010 CrysAlis171 .NET)
(compiled Sep 13 2010,14:28:38)
;
_computing_data_reduction
;
CrysAlisPro, Oxford Diffraction Ltd.,
Version 1.171.34.41 (release 13-09-2010 CrysAlis171 .NET)
(compiled Sep 13 2010,14:28:38)
;
_computing_molecular_graphics 'Ortep-3 for Windows (Farrugia, 1997)'
_computing_publication_material 'WinGX publication routines (Farrugia, 1999)'
_computing_structure_refinement 'SHELXL-97 (Sheldrick, 1997)'
_computing_structure_solution 'SHELXS-97 (Sheldrick, 1990)'
_diffrn_ambient_temperature 150(2)
_diffrn_detector_area_resol_mean 16.4547
_diffrn_measured_fraction_theta_full 0.996
_diffrn_measured_fraction_theta_max 0.867
_diffrn_measurement_device_type 'Xcalibur, Sapphire3'
_diffrn_measurement_method '\w scans'
_diffrn_orient_matrix_UB_11 -0.003497
_diffrn_orient_matrix_UB_12 0.0215259
_diffrn_orient_matrix_UB_13 -0.0359248
_diffrn_orient_matrix_UB_21 -0.0072502
_diffrn_orient_matrix_UB_22 0.0912577
_diffrn_orient_matrix_UB_23 0.0085405
_diffrn_orient_matrix_UB_31 0.0390134
_diffrn_orient_matrix_UB_32 0.0188587
_diffrn_orient_matrix_UB_33 -0.0003704
_diffrn_radiation_monochromator graphite
_diffrn_radiation_probe x-ray
_diffrn_radiation_type MoK\a
_diffrn_radiation_wavelength 0.71069
_diffrn_reflns_av_R_equivalents 0.0345
_diffrn_reflns_av_unetI/netI 0.053
_diffrn_reflns_limit_h_max 23
_diffrn_reflns_limit_h_min -23
_diffrn_reflns_limit_k_max 9
_diffrn_reflns_limit_k_min -9
_diffrn_reflns_limit_l_max 26
_diffrn_reflns_limit_l_min -24
_diffrn_reflns_number 9451
_diffrn_reflns_theta_full 25.25
_diffrn_reflns_theta_max 29.22
_diffrn_reflns_theta_min 4.33
_exptl_absorpt_coefficient_mu 5.827
_exptl_absorpt_correction_T_max 1
_exptl_absorpt_correction_T_min 0.49531
_exptl_absorpt_correction_type multi-scan
_exptl_absorpt_process_details
;
CrysAlisPro, Oxford Diffraction Ltd.,
Version 1.171.34.41 (release 13-09-2010 CrysAlis171 .NET)
(compiled Sep 13 2010,14:28:38)
Empirical absorption correction using spherical harmonics,
implemented in SCALE3 ABSPACK scaling algorithm.
;
_exptl_crystal_colour 'pale yellow'
_exptl_crystal_density_diffrn 1.815
_exptl_crystal_density_method 'not measured'
_exptl_crystal_description cubic
_exptl_crystal_F_000 1352
_exptl_crystal_size_max 0.15
_exptl_crystal_size_mid 0.13
_exptl_crystal_size_min 0.1
_refine_diff_density_max 1.401
_refine_diff_density_min -1.209
_refine_diff_density_rms 0.123
_refine_ls_abs_structure_details 'Flack H D (1983), Acta Cryst. A39, 876-881'
_refine_ls_abs_structure_Flack 0.569(9)
_refine_ls_extinction_method none
_refine_ls_goodness_of_fit_ref 1.023
_refine_ls_hydrogen_treatment constr
_refine_ls_matrix_type full
_refine_ls_number_parameters 308
_refine_ls_number_reflns 4760
_refine_ls_number_restraints 26
_refine_ls_restrained_S_all 1.021
_refine_ls_R_factor_all 0.0382
_refine_ls_R_factor_gt 0.0339
_refine_ls_shift/su_max 0
_refine_ls_shift/su_mean 0
_refine_ls_structure_factor_coef Fsqd
_refine_ls_weighting_details 'calc w=1/[\s^2^(Fo^2^)+(0.0335P)^2^+0.6461P] where P=(Fo^2^+2Fc^2^)/3'
_refine_ls_weighting_scheme calc
_refine_ls_wR_factor_gt 0.0735
_refine_ls_wR_factor_ref 0.077
_reflns_number_gt 4405
_reflns_number_total 4760
_reflns_threshold_expression >2sigma(I)
_cod_data_source_file c2dt11934j.txt
_cod_data_source_block c3
_cod_original_sg_symbol_H-M 'C c'
_cod_database_code 7018202

loop_
_symmetry_equiv_pos_as_xyz
'x, y, z'
'x, -y, z+1/2'
'x+1/2, y+1/2, z'
'x+1/2, -y+1/2, z+1/2'

loop_
_atom_site_label
_atom_site_type_symbol
_atom_site_fract_x
_atom_site_fract_y
_atom_site_fract_z
_atom_site_U_iso_or_equiv
_atom_site_adp_type
_atom_site_occupancy
_atom_site_symmetry_multiplicity
_atom_site_calc_flag
_atom_site_refinement_flags
Pt1 Pt 0.40563(6) 0.23766(3) 0.94923(7) 0.02744(8) Uani 1 1 d .
Cl1 Cl 0.4631(2) 0.2734(3) 0.8452(2) 0.0418(7) Uani 1 1 d .
Cl2 Cl 0.3481(2) 0.2068(3) 1.0540(2) 0.0411(6) Uani 1 1 d .
N1 N 0.2807(4) 0.4575(8) 0.9071(5) 0.0465(19) Uani 1 1 d .
O1 O 0.2232(3) 0.4346(8) 0.9346(4) 0.069(2) Uani 1 1 d .
O2 O 0.2790(4) 0.4431(10) 0.8404(4) 0.067(2) Uani 1 1 d .
P1 P 0.64886(11) -0.11540(19) 1.19648(14) 0.0198(3) Uani 1 1 d .
C1 C 0.4918(4) 0.0364(10) 0.9819(5) 0.049(2) Uani 1 1 d .
H1A H 0.5397 0.0401 0.9572 0.059 Uiso 1 1 calc R
H1B H 0.4985 0.0153 1.0326 0.059 Uiso 1 1 calc R
C2 C 0.4340(5) -0.0511(9) 0.9492(5) 0.046(2) Uani 1 1 d .
H2A H 0.4033 -0.1297 0.9787 0.055 Uiso 1 1 calc R
H2B H 0.4444 -0.105 0.9035 0.055 Uiso 1 1 calc R
C3 C 0.3503(4) 0.4827(9) 0.9362(5) 0.046(2) Uani 1 1 d .
H3A H 0.3462 0.5426 0.9819 0.055 Uiso 1 1 calc R
H3B H 0.3797 0.5622 0.906 0.055 Uiso 1 1 calc R
C10 C 0.6144(10) -0.2533(8) 1.1235(9) 0.022(3) Uani 1 1 d U
C11 C 0.5605(3) -0.3870(8) 1.1411(4) 0.0275(16) Uani 1 1 d U
H11 H 0.5448 -0.402 1.1875 0.033 Uiso 1 1 calc R
C12 C 0.5322(4) -0.4934(10) 1.0872(5) 0.0353(19) Uani 1 1 d U
H12 H 0.4966 -0.5852 1.0964 0.042 Uiso 1 1 calc R
C13 C 0.5559(4) -0.4663(9) 1.0193(5) 0.0343(18) Uani 1 1 d U
H13 H 0.5347 -0.5362 0.9821 0.041 Uiso 1 1 calc R
C14 C 0.6084(4) -0.3417(9) 1.0065(4) 0.0308(16) Uani 1 1 d U
H14 H 0.627 -0.3284 0.9611 0.037 Uiso 1 1 calc R
C15 C 0.6354(8) -0.2328(10) 1.0606(10) 0.025(3) Uani 1 1 d U
H15 H 0.6704 -0.1402 1.0508 0.03 Uiso 1 1 calc R
C20 C 0.5763(3) 0.0324(7) 1.2260(4) 0.0209(14) Uani 1 1 d .
C21 C 0.5042(4) 0.0233(9) 1.1994(4) 0.0282(17) Uani 1 1 d .
H21 H 0.4905 -0.0665 1.166 0.034 Uiso 1 1 calc R
C22 C 0.4509(4) 0.1462(9) 1.2214(5) 0.0352(19) Uani 1 1 d .
H22 H 0.4006 0.139 1.2034 0.042 Uiso 1 1 calc R
C23 C 0.4704(9) 0.2795(13) 1.2697(11) 0.034(3) Uani 1 1 d .
H23 H 0.4343 0.3654 1.2834 0.041 Uiso 1 1 calc R
C24 C 0.5431(6) 0.2857(11) 1.2974(6) 0.029(2) Uani 1 1 d .
H24 H 0.5561 0.3724 1.3322 0.034 Uiso 1 1 calc R
C25 C 0.5978(4) 0.1655(8) 1.2747(4) 0.0249(15) Uani 1 1 d .
H25 H 0.6483 0.1737 1.2919 0.03 Uiso 1 1 calc R
C30 C 0.7221(3) 0.0312(8) 1.1672(4) 0.0211(14) Uani 1 1 d .
C31 C 0.7957(3) 0.0100(8) 1.1896(4) 0.0260(16) Uani 1 1 d .
H31 H 0.8096 -0.0862 1.2201 0.031 Uiso 1 1 calc R
C32 C 0.8492(3) 0.1298(10) 1.1675(5) 0.0309(17) Uani 1 1 d .
H32 H 0.8998 0.119 1.1843 0.037 Uiso 1 1 calc R
C33 C 0.8299(8) 0.2635(10) 1.1218(9) 0.025(3) Uani 1 1 d .
H33 H 0.8676 0.341 1.1048 0.03 Uiso 1 1 calc R
C34 C 0.7557(6) 0.2874(12) 1.0998(6) 0.030(2) Uani 1 1 d .
H34 H 0.7424 0.3845 1.0696 0.036 Uiso 1 1 calc R
C35 C 0.7012(4) 0.1706(9) 1.1216(4) 0.0316(17) Uani 1 1 d .
H35 H 0.6504 0.1844 1.1059 0.038 Uiso 1 1 calc R
C40 C 0.6848(8) -0.2616(8) 1.2620(7) 0.016(2) Uani 1 1 d U
C41 C 0.6598(8) -0.2432(8) 1.3333(10) 0.020(2) Uani 1 1 d U
H41 H 0.6225 -0.1576 1.3448 0.024 Uiso 1 1 calc R
C42 C 0.6924(4) -0.3548(9) 1.3838(5) 0.0329(17) Uani 1 1 d U
H42 H 0.6798 -0.342 1.4312 0.04 Uiso 1 1 calc R
C43 C 0.7442(4) -0.4870(9) 1.3642(5) 0.0338(18) Uani 1 1 d U
H43 H 0.7658 -0.564 1.399 0.041 Uiso 1 1 calc R
C44 C 0.7641(4) -0.5076(9) 1.2985(5) 0.0349(19) Uani 1 1 d U
H44 H 0.7988 -0.5994 1.2872 0.042 Uiso 1 1 calc R
C45 C 0.7347(4) -0.3966(8) 1.2464(5) 0.0310(16) Uani 1 1 d U
H45 H 0.749 -0.4137 1.1997 0.037 Uiso 1 1 calc R

loop_
_atom_site_aniso_label
_atom_site_aniso_U_11
_atom_site_aniso_U_22
_atom_site_aniso_U_33
_atom_site_aniso_U_23
_atom_site_aniso_U_13
_atom_site_aniso_U_12
Pt1 0.02369(12) 0.02111(11) 0.03727(16) -0.0005(3) -0.00280(9) -0.0041(2)
Cl1 0.0373(13) 0.0426(13) 0.0459(18) 0.0073(16) 0.0063(11) 0.0007(14)
Cl2 0.0469(14) 0.0365(11) 0.0403(17) 0.0021(17) 0.0078(11) -0.0003(16)
N1 0.047(4) 0.027(3) 0.065(6) 0.014(4) -0.007(4) 0.006(3)
O1 0.037(3) 0.075(4) 0.096(6) 0.056(4) 0.018(3) 0.015(3)
O2 0.085(5) 0.070(5) 0.046(5) -0.002(4) -0.011(4) 0.023(4)
P1 0.0187(7) 0.0164(7) 0.0245(9) 0.0003(7) 0.0018(6) -0.0008(6)
C1 0.051(5) 0.039(4) 0.057(7) 0.021(4) -0.008(5) 0.019(4)
C2 0.076(6) 0.021(3) 0.042(6) 0.007(4) 0.009(5) 0.016(3)
C3 0.049(5) 0.020(3) 0.071(8) 0.006(4) 0.019(4) 0.004(3)
C10 0.023(6) 0.017(4) 0.025(6) -0.003(3) -0.014(4) 0.002(2)
C11 0.030(4) 0.021(3) 0.032(4) 0.000(3) 0.004(3) -0.005(3)
C12 0.026(3) 0.030(4) 0.050(6) 0.001(4) -0.001(4) -0.012(3)
C13 0.035(4) 0.030(4) 0.037(5) -0.010(4) -0.009(4) -0.001(3)
C14 0.036(4) 0.030(3) 0.026(4) -0.006(3) 0.001(3) -0.003(3)
C15 0.013(6) 0.025(4) 0.037(6) -0.003(4) -0.002(4) 0.001(3)
C20 0.024(3) 0.019(3) 0.020(4) 0.002(3) 0.002(3) 0.001(2)
C21 0.028(3) 0.028(3) 0.029(5) 0.000(3) 0.001(3) -0.005(3)
C22 0.025(4) 0.034(4) 0.046(6) 0.003(4) -0.004(4) 0.009(3)
C23 0.028(5) 0.032(4) 0.042(8) 0.001(6) -0.003(4) 0.012(5)
C24 0.036(5) 0.023(3) 0.027(5) -0.008(4) 0.010(4) 0.009(4)
C25 0.024(3) 0.023(3) 0.027(5) -0.004(3) -0.003(3) 0.002(3)
C30 0.020(3) 0.021(3) 0.023(4) 0.001(3) 0.002(3) -0.004(2)
C31 0.026(3) 0.022(3) 0.029(5) 0.006(3) 0.002(3) 0.002(3)
C32 0.017(3) 0.034(4) 0.042(6) 0.002(4) 0.002(3) 0.002(3)
C33 0.029(7) 0.023(4) 0.024(6) -0.002(4) 0.012(5) -0.013(4)
C34 0.031(5) 0.025(4) 0.033(6) 0.002(5) -0.004(4) -0.003(4)
C35 0.028(4) 0.026(3) 0.040(5) 0.002(3) -0.008(3) -0.003(3)
C40 0.013(5) 0.022(4) 0.013(5) 0.002(3) -0.004(4) -0.003(2)
C41 0.011(5) 0.025(4) 0.024(5) 0.001(3) 0.001(4) 0.001(2)
C42 0.038(4) 0.029(3) 0.032(5) 0.006(3) -0.008(3) -0.010(3)
C43 0.027(4) 0.030(3) 0.044(5) 0.016(3) -0.011(3) 0.000(3)
C44 0.028(4) 0.030(4) 0.047(6) 0.012(3) 0.004(4) 0.006(3)
C45 0.027(3) 0.028(3) 0.038(5) -0.003(3) 0.002(3) 0.007(3)

loop_
_atom_type_symbol
_atom_type_description
_atom_type_scat_dispersion_real
_atom_type_scat_dispersion_imag
_atom_type_scat_source
C C 0.0033 0.0016 'International Tables Vol C Tables 4.2.6.8 and 6.1.1.4'
H H 0 0 'International Tables Vol C Tables 4.2.6.8 and 6.1.1.4'
N N 0.0061 0.0033 'International Tables Vol C Tables 4.2.6.8 and 6.1.1.4'
O O 0.0106 0.006 'International Tables Vol C Tables 4.2.6.8 and 6.1.1.4'
P P 0.1023 0.0942 'International Tables Vol C Tables 4.2.6.8 and 6.1.1.4'
Cl Cl 0.1484 0.1585 'International Tables Vol C Tables 4.2.6.8 and 6.1.1.4'
Pt Pt -1.7033 8.3905 'International Tables Vol C Tables 4.2.6.8 and 6.1.1.4'

loop_
_geom_angle_atom_site_label_1
_geom_angle_atom_site_label_2
_geom_angle_atom_site_label_3
_geom_angle
C3 Pt1 C2 163.5(3)
C3 Pt1 C1 160.7(3)
C2 Pt1 C1 35.7(3)
C3 Pt1 Cl1 91.0(3)
C2 Pt1 Cl1 90.2(3)
C1 Pt1 Cl1 90.0(3)
C3 Pt1 Cl2 88.3(3)
C2 Pt1 Cl2 90.7(3)
C1 Pt1 Cl2 90.5(3)
Cl1 Pt1 Cl2 179.06(11)
O1 N1 O2 116.3(8)
O1 N1 C3 129.1(10)
O2 N1 C3 114.4(8)
C40 P1 C20 113.3(6)
C40 P1 C30 110.1(5)
C20 P1 C30 105.4(3)
C40 P1 C10 108.0(4)
C20 P1 C10 110.9(6)
C30 P1 C10 109.0(6)
C2 C1 Pt1 71.5(4)
C1 C2 Pt1 72.8(4)
N1 C3 Pt1 110.6(5)
C15 C10 C11 121.6(11)
C15 C10 P1 123.7(11)
C11 C10 P1 114.7(12)
C12 C11 C10 116.7(9)
C11 C12 C13 120.2(7)
C14 C13 C12 120.1(7)
C13 C14 C15 119.3(10)
C10 C15 C14 122.0(12)
C21 C20 C25 121.0(6)
C21 C20 P1 121.8(5)
C25 C20 P1 117.1(5)
C20 C21 C22 119.6(7)
C23 C22 C21 120.7(9)
C24 C23 C22 119.4(12)
C23 C24 C25 120.6(10)
C24 C25 C20 118.6(7)
C31 C30 C35 120.8(6)
C31 C30 P1 121.7(5)
C35 C30 P1 117.5(5)
C30 C31 C32 119.4(6)
C33 C32 C31 120.4(8)
C32 C33 C34 120.5(11)
C35 C34 C33 120.1(9)
C34 C35 C30 118.7(7)
C45 C40 C41 119.3(9)
C45 C40 P1 120.8(11)
C41 C40 P1 119.9(9)
C42 C41 C40 117.9(10)
C41 C42 C43 119.4(10)
C44 C43 C42 122.1(7)
C43 C44 C45 120.8(7)
C40 C45 C44 120.4(9)

loop_
_geom_bond_atom_site_label_1
_geom_bond_atom_site_label_2
_geom_bond_distance
Pt1 C3 2.078(7)
Pt1 C2 2.200(6)
Pt1 C1 2.217(7)
Pt1 Cl1 2.293(5)
Pt1 Cl2 2.301(5)
N1 O1 1.180(9)
N1 O2 1.286(10)
N1 C3 1.356(10)
P1 C40 1.765(11)
P1 C20 1.801(6)
P1 C30 1.803(6)
P1 C10 1.826(13)
C1 C2 1.354(11)
C10 C15 1.29(3)
C10 C11 1.429(16)
C11 C12 1.384(10)
C12 C13 1.400(12)
C13 C14 1.344(10)
C14 C15 1.389(17)
C20 C21 1.369(9)
C20 C25 1.406(9)
C21 C22 1.392(9)
C22 C23 1.392(18)
C23 C24 1.38(2)
C24 C25 1.400(10)
C30 C31 1.374(9)
C30 C35 1.399(10)
C31 C32 1.381(9)
C32 C33 1.361(14)
C33 C34 1.386(19)
C34 C35 1.376(12)
C40 C45 1.379(14)
C40 C41 1.46(2)
C41 C42 1.388(16)
C42 C43 1.406(10)
C43 C44 1.333(12)
C44 C45 1.386(10)
